data_7121718
loop_
_publ_author_name
'Fidelli, Athena M.'
'Karadeniz, Bahar'
'Howarth, Ashlee J.'
'Huski\'c, Igor'
'Germann, Luzia S.'
'Halasz, Ivan'
'Etter, Martin'
'Moon, Su-Young'
'Dinnebier, Robert E.'
'Stilinovi\'c, Vladimir'
'Farha, Omar K.'
'Fri\<s\<ci\'c, Tomislav'
'U\<Zarevi\'c, Krunoslav'

_publ_section_title
;
 Green and rapid mechanosynthesis of high-porosity NU- and UiO-type
 metal-organic frameworks.
;
_journal_issue 51
_journal_name_full 'Chemical communications (Cambridge, England)'
_journal_page_first 6999
_journal_page_last 7002
_journal_paper_doi 10.1039/c8cc03189d
_journal_volume 54
_journal_year 2018
_chemical_formula_moiety 'C60 H92 N4 O36 Zr6'
_chemical_formula_sum 'C60 H92 N4 O36 Zr6'
_chemical_formula_weight 1992.69
_space_group_crystal_system tetragonal
_space_group_IT_number 82
_space_group_name_Hall 'I -4'
_space_group_name_H-M_alt 'I -4'
_symmetry_space_group_name_Hall 'I -4'
_symmetry_space_group_name_H-M 'I -4'
_atom_sites_solution_hydrogens mixed
_audit_creation_method SHELXL-2014/7
_audit_update_record
;
2018-04-17 deposited with the CCDC.
2018-05-23 downloaded from the CCDC.
;
_cell_angle_alpha 90
_cell_angle_beta 90
_cell_angle_gamma 90
_cell_formula_units_Z 2
_cell_length_a 16.0037(4)
_cell_length_b 16.0037(4)
_cell_length_c 16.2833(13)
_cell_measurement_reflns_used 15748
_cell_measurement_temperature 150.0(2)
_cell_measurement_theta_max 36.6070
_cell_measurement_theta_min 3.9578
_cell_volume 4170.5(4)
_computing_structure_refinement 'SHELXL-2014/7 (Sheldrick, 2014)'
_diffrn_ambient_temperature 150.0(2)
_diffrn_detector_area_resol_mean 16.3426
_diffrn_measured_fraction_theta_full 0.995
_diffrn_measured_fraction_theta_max 0.996
_diffrn_measurement_device_type
;
Oxford Diffraction Xcalibur CCD
diffractometer
;
_diffrn_measurement_method 'omega scan'
_diffrn_radiation_monochromator graphite
_diffrn_radiation_source 'Enhance (Mo) X-ray Source'
_diffrn_radiation_type MoK\a
_diffrn_radiation_wavelength 0.71073
_diffrn_reflns_av_R_equivalents 0.0206
_diffrn_reflns_av_unetI/netI 0.0191
_diffrn_reflns_Laue_measured_fraction_full 0.995
_diffrn_reflns_Laue_measured_fraction_max 0.996
_diffrn_reflns_limit_h_max 20
_diffrn_reflns_limit_h_min -20
_diffrn_reflns_limit_k_max 20
_diffrn_reflns_limit_k_min -20
_diffrn_reflns_limit_l_max 20
_diffrn_reflns_limit_l_min -19
_diffrn_reflns_number 18520
_diffrn_reflns_point_group_measured_fraction_full 0.996
_diffrn_reflns_point_group_measured_fraction_max 0.997
_diffrn_reflns_theta_full 25.242
_diffrn_reflns_theta_max 26.993
_diffrn_reflns_theta_min 3.964
_exptl_absorpt_coefficient_mu 0.806
_exptl_absorpt_correction_T_max 1.00000
_exptl_absorpt_correction_T_min 0.88555
_exptl_absorpt_correction_type multi-scan
_exptl_absorpt_process_details
;
CrysAlis RED, Oxford Diffraction Ltd.,
Version 1.171.32.29 (release 10-06-2008 CrysAlis171 .NET)
(compiled Jun 10 2008,16:49:55)
Empirical absorption correction using spherical harmonics,
 implemented in SCALE3 ABSPACK scaling algorithm.
;
_exptl_crystal_colour colourless
_exptl_crystal_density_diffrn 1.587
_exptl_crystal_description block
_exptl_crystal_F_000 2016
_exptl_crystal_recrystallization_method 'Re-crystallisation from solvent'
_exptl_crystal_size_max 0.32
_exptl_crystal_size_mid 0.21
_exptl_crystal_size_min 0.11
_refine_diff_density_max 0.228
_refine_diff_density_min -0.209
_refine_diff_density_rms 0.038
_refine_ls_abs_structure_details
;
 Flack x determined using 1877 quotients [(I+)-(I-)]/[(I+)+(I-)]
 (Parsons, Flack and Wagner, Acta Cryst. B69 (2013) 249-259).
;
_refine_ls_abs_structure_Flack -0.008(11)
_refine_ls_extinction_method none
_refine_ls_goodness_of_fit_ref 0.968
_refine_ls_hydrogen_treatment mixed
_refine_ls_matrix_type full
_refine_ls_number_parameters 249
_refine_ls_number_reflns 4543
_refine_ls_number_restraints 1
_refine_ls_restrained_S_all 0.969
_refine_ls_R_factor_all 0.0188
_refine_ls_R_factor_gt 0.0163
_refine_ls_shift/su_max 0.001
_refine_ls_shift/su_mean 0.000
_refine_ls_structure_factor_coef Fsqd
_refine_ls_weighting_details 'w=1/[\s^2^(Fo^2^)+(0.0249P)^2^] where P=(Fo^2^+2Fc^2^)/3'
_refine_ls_weighting_scheme calc
_refine_ls_wR_factor_gt 0.0386
_refine_ls_wR_factor_ref 0.0389
_reflns_Friedel_coverage 0.927
_reflns_Friedel_fraction_full 0.997
_reflns_Friedel_fraction_max 0.998
_reflns_number_gt 4146
_reflns_number_total 4543
_reflns_threshold_expression 'I > 2\s(I)'
_cod_data_source_file c8cc03189d2.cif
_cod_data_source_block shelx
_cod_depositor_comments 'Adding full bibliography for 7121717--7121718.cif.'
_cod_database_code 7121718
_shelx_shelxl_version_number 2014/7
_shelx_space_group_comment
;
The symmetry employed for this shelxl refinement is uniquely defined
by the following loop, which should always be used as a source of
symmetry information in preference to the above space-group names.
They are only intended as comments.
;

loop_
_space_group_symop_operation_xyz
'x, y, z'
'-x, -y, z'
'y, -x, -z'
'-y, x, -z'
'x+1/2, y+1/2, z+1/2'
'-x+1/2, -y+1/2, z+1/2'
'y+1/2, -x+1/2, -z+1/2'
'-y+1/2, x+1/2, -z+1/2'

loop_
_atom_site_label
_atom_site_type_symbol
_atom_site_fract_x
_atom_site_fract_y
_atom_site_fract_z
_atom_site_U_iso_or_equiv
_atom_site_adp_type
_atom_site_occupancy
_atom_site_site_symmetry_order
_atom_site_calc_flag
_atom_site_refinement_flags_posn
_atom_site_refinement_flags_adp
_atom_site_refinement_flags_occupancy
O4 O 0.70297(12) 0.56670(12) 0.23269(12) 0.0340(4) Uani 1 1 d . . .
C1 C 0.65392(16) 0.52525(17) 0.27509(17) 0.0286(6) Uani 1 1 d . . .
C2 C 0.66204(18) 0.52646(18) 0.36727(17) 0.0322(6) Uani 1 1 d . . .
C3 C 0.61067(19) 0.4802(2) 0.41264(19) 0.0420(7) Uani 1 1 d . . .
H3A H 0.6152 0.4808 0.4696 0.050 Uiso 1 1 calc R U .
H3B H 0.5702 0.4473 0.3874 0.050 Uiso 1 1 calc R U .
C4 C 0.7284(2) 0.5808(2) 0.4023(2) 0.0490(9) Uani 1 1 d . . .
H4A H 0.7230 0.5824 0.4610 0.073 Uiso 1 1 calc R U .
H4B H 0.7228 0.6363 0.3806 0.073 Uiso 1 1 calc R U .
H4C H 0.7822 0.5588 0.3879 0.073 Uiso 1 1 calc R U .
N1 N 0.34468(15) 0.24464(16) -0.22571(15) 0.0381(6) Uani 1 1 d . . .
C13 C 0.3923(2) 0.1693(2) -0.2389(3) 0.0520(9) Uani 1 1 d . . .
H13A H 0.4280 0.1764 -0.2858 0.078 Uiso 1 1 calc R U .
H13B H 0.3549 0.1234 -0.2484 0.078 Uiso 1 1 calc R U .
H13C H 0.4259 0.1580 -0.1913 0.078 Uiso 1 1 calc R U .
C14 C 0.2852(2) 0.2681(3) -0.2894(2) 0.0564(10) Uani 1 1 d . . .
H14A H 0.2493 0.3116 -0.2692 0.085 Uiso 1 1 calc R U .
H14B H 0.2521 0.2203 -0.3041 0.085 Uiso 1 1 calc R U .
H14C H 0.3149 0.2877 -0.3368 0.085 Uiso 1 1 calc R U .
C15 C 0.35781(17) 0.29286(18) -0.16154(18) 0.0324(6) Uani 1 1 d . . .
H15 H 0.3274 0.3423 -0.1580 0.039 Uiso 1 1 calc R U .
H1O H 0.649(2) 0.552(3) 0.1324(17) 0.072(13) Uiso 1 1 d D . .
Zr1 Zr 0.5000 0.5000 0.15504(2) 0.02068(7) Uani 1 2 d S T P
Zr2 Zr 0.43924(2) 0.35787(2) 0.00258(2) 0.02034(6) Uani 1 1 d . . .
O7 O 0.52591(9) 0.24809(9) 0.00446(16) 0.0269(3) Uani 1 1 d . . .
O8 O 0.30020(8) 0.34370(9) 0.00017(17) 0.0270(3) Uani 1 1 d . . .
O9 O 0.40786(14) 0.27714(14) -0.10530(14) 0.0299(5) Uani 1 1 d . . .
O1 O 0.53686(11) 0.41315(12) 0.06540(12) 0.0216(4) Uani 1 1 d . . .
C9 C 0.60392(13) 0.24095(12) -0.0005(2) 0.0245(4) Uani 1 1 d . . .
O6 O 0.41581(14) 0.29050(13) 0.11717(13) 0.0269(5) Uani 1 1 d . . .
C10 C 0.63700(15) 0.15351(14) -0.0062(3) 0.0313(5) Uani 1 1 d . . .
O2 O 0.61422(11) 0.54372(11) 0.08889(12) 0.0215(4) Uani 1 1 d D . .
C12 C 0.71825(16) 0.14093(16) -0.0058(3) 0.0433(7) Uani 1 1 d . . .
H12A H 0.7393 0.0869 -0.0090 0.052 Uiso 1 1 calc R U .
H12B H 0.7546 0.1861 -0.0023 0.052 Uiso 1 1 calc R U .
O5 O 0.47661(12) 0.37107(12) 0.21290(12) 0.0290(4) Uani 1 1 d . . .
O3 O 0.59436(12) 0.47932(12) 0.24623(12) 0.0301(4) Uani 1 1 d . . .
C7 C 0.4329(3) 0.1528(2) 0.2164(3) 0.0642(12) Uani 1 1 d . . .
H7A H 0.4368 0.1064 0.2506 0.077 Uiso 1 1 calc R U .
H7B H 0.4154 0.1464 0.1623 0.077 Uiso 1 1 calc R U .
C11 C 0.5741(2) 0.08525(17) -0.0116(4) 0.0644(13) Uani 1 1 d . . .
H11A H 0.5404 0.0930 -0.0598 0.097 Uiso 1 1 calc R U .
H11B H 0.5391 0.0863 0.0363 0.097 Uiso 1 1 calc R U .
H11C H 0.6023 0.0324 -0.0148 0.097 Uiso 1 1 calc R U .
C5 C 0.44759(16) 0.30287(17) 0.18696(18) 0.0287(6) Uani 1 1 d . . .
C8 C 0.4806(3) 0.2475(3) 0.3283(2) 0.0662(12) Uani 1 1 d . . .
H8A H 0.4841 0.1963 0.3589 0.099 Uiso 1 1 calc R U .
H8B H 0.4416 0.2844 0.3545 0.099 Uiso 1 1 calc R U .
H8C H 0.5346 0.2735 0.3264 0.099 Uiso 1 1 calc R U .
C6 C 0.45262(19) 0.22961(19) 0.2454(2) 0.0391(7) Uani 1 1 d . . .

loop_
_atom_site_aniso_label
_atom_site_aniso_U_11
_atom_site_aniso_U_22
_atom_site_aniso_U_33
_atom_site_aniso_U_23
_atom_site_aniso_U_13
_atom_site_aniso_U_12
O4 0.0302(11) 0.0374(11) 0.0345(11) -0.0003(9) -0.0048(9) -0.0066(9)
C1 0.0262(14) 0.0263(14) 0.0332(15) -0.0014(12) -0.0053(12) 0.0070(11)
C2 0.0316(15) 0.0328(15) 0.0322(15) -0.0036(12) -0.0036(12) 0.0114(12)
C3 0.0358(17) 0.060(2) 0.0298(16) 0.0028(15) -0.0006(13) 0.0096(15)
C4 0.063(2) 0.0440(19) 0.0398(19) -0.0083(15) -0.0147(16) -0.0023(16)
N1 0.0333(13) 0.0418(15) 0.0391(14) -0.0109(11) 0.0003(11) -0.0106(11)
C13 0.041(2) 0.049(2) 0.066(2) -0.0223(18) 0.0003(18) -0.0081(17)
C14 0.050(2) 0.070(3) 0.049(2) -0.0058(19) -0.0141(17) -0.0039(19)
C15 0.0255(15) 0.0314(15) 0.0403(17) -0.0029(13) 0.0044(13) -0.0048(11)
Zr1 0.0189(3) 0.0190(3) 0.02419(15) 0.000 0.000 -0.0008(2)
Zr2 0.01657(10) 0.01542(10) 0.02901(12) -0.00036(15) -0.00035(15) -0.00063(7)
O7 0.0222(7) 0.0193(7) 0.0393(9) -0.0006(12) 0.0014(12) 0.0021(6)
O8 0.0200(7) 0.0215(7) 0.0396(9) -0.0002(13) 0.0002(13) -0.0014(5)
O9 0.0238(11) 0.0280(12) 0.0379(12) -0.0071(9) -0.0037(9) -0.0016(9)
O1 0.0187(9) 0.0164(9) 0.0297(10) 0.0020(7) 0.0002(8) 0.0001(7)
C9 0.0260(10) 0.0201(10) 0.0275(11) 0.0009(18) -0.0030(19) 0.0021(8)
O6 0.0248(11) 0.0208(11) 0.0352(12) 0.0030(9) 0.0023(9) -0.0017(8)
C10 0.0320(12) 0.0193(10) 0.0426(16) -0.0002(17) 0.0041(18) 0.0048(9)
O2 0.0170(10) 0.0187(9) 0.0288(11) 0.0000(8) -0.0025(8) -0.0007(7)
C12 0.0372(13) 0.0275(12) 0.065(2) -0.001(2) 0.005(2) 0.0089(10)
O5 0.0278(10) 0.0258(10) 0.0334(11) 0.0055(9) 0.0005(8) -0.0008(8)
O3 0.0271(11) 0.0289(10) 0.0344(11) 0.0018(8) -0.0080(8) -0.0015(8)
C7 0.065(3) 0.037(2) 0.091(3) 0.033(2) -0.010(2) -0.0035(18)
C11 0.0445(17) 0.0204(13) 0.128(4) -0.011(2) 0.012(3) 0.0004(11)
C5 0.0184(13) 0.0252(14) 0.0424(17) 0.0058(12) 0.0058(12) 0.0018(10)
C8 0.077(3) 0.064(3) 0.057(2) 0.033(2) 0.005(2) 0.011(2)
C6 0.0312(16) 0.0349(16) 0.051(2) 0.0195(14) 0.0056(14) 0.0008(12)

loop_
_atom_type_symbol
_atom_type_description
_atom_type_scat_dispersion_real
_atom_type_scat_dispersion_imag
_atom_type_scat_source
C C 0.0033 0.0016 'International Tables Vol C Tables 4.2.6.8 and 6.1.1.4'
H H 0.0000 0.0000 'International Tables Vol C Tables 4.2.6.8 and 6.1.1.4'
N N 0.0061 0.0033 'International Tables Vol C Tables 4.2.6.8 and 6.1.1.4'
O O 0.0106 0.0060 'International Tables Vol C Tables 4.2.6.8 and 6.1.1.4'
Zr Zr -2.9673 0.5597 'International Tables Vol C Tables 4.2.6.8 and 6.1.1.4'

loop_
_geom_angle_atom_site_label_1
_geom_angle_atom_site_label_2
_geom_angle_atom_site_label_3
_geom_angle
_geom_angle_site_symmetry_1
_geom_angle_site_symmetry_3
O4 C1 O3 124.7(3) . .
O4 C1 C2 119.6(2) . .
O3 C1 C2 115.7(2) . .
C3 C2 C4 123.6(3) . .
C3 C2 C1 119.5(3) . .
C4 C2 C1 116.8(3) . .
C15 N1 C13 121.6(3) . .
C15 N1 C14 121.2(3) . .
C13 N1 C14 117.0(3) . .
O9 C15 N1 124.7(3) . .
O1 Zr1 O1 91.94(11) 2_665 .
O1 Zr1 O3 100.45(7) 2_665 2_665
O1 Zr1 O3 141.40(7) . 2_665
O1 Zr1 O3 141.40(7) 2_665 .
O1 Zr1 O3 100.45(7) . .
O3 Zr1 O3 92.31(11) 2_665 .
O1 Zr1 O2 71.79(8) 2_665 .
O1 Zr1 O2 69.05(8) . .
O3 Zr1 O2 149.55(7) 2_665 .
O3 Zr1 O2 78.81(8) . .
O1 Zr1 O2 69.05(8) 2_665 2_665
O1 Zr1 O2 71.79(8) . 2_665
O3 Zr1 O2 78.81(8) 2_665 2_665
O3 Zr1 O2 149.55(7) . 2_665
O2 Zr1 O2 122.35(10) . 2_665
O1 Zr1 O5 74.72(7) 2_665 2_665
O1 Zr1 O5 146.42(7) . 2_665
O3 Zr1 O5 72.08(8) 2_665 2_665
O3 Zr1 O5 74.93(8) . 2_665
O2 Zr1 O5 77.48(7) . 2_665
O2 Zr1 O5 127.72(7) 2_665 2_665
O1 Zr1 O5 146.42(7) 2_665 .
O1 Zr1 O5 74.73(7) . .
O3 Zr1 O5 74.93(8) 2_665 .
O3 Zr1 O5 72.07(8) . .
O2 Zr1 O5 127.73(7) . .
O2 Zr1 O5 77.48(7) 2_665 .
O5 Zr1 O5 131.61(10) 2_665 .
O1 Zr1 Zr2 32.44(5) 2_665 2_665
O1 Zr1 Zr2 81.91(5) . 2_665
O3 Zr1 Zr2 125.87(5) 2_665 2_665
O3 Zr1 Zr2 113.29(5) . 2_665
O2 Zr1 Zr2 39.49(5) . 2_665
O2 Zr1 Zr2 95.09(5) 2_665 2_665
O5 Zr1 Zr2 70.28(5) 2_665 2_665
O5 Zr1 Zr2 156.64(5) . 2_665
O1 Zr1 Zr2 81.91(5) 2_665 .
O1 Zr1 Zr2 32.44(5) . .
O3 Zr1 Zr2 113.29(5) 2_665 .
O3 Zr1 Zr2 125.87(5) . .
O2 Zr1 Zr2 95.09(5) . .
O2 Zr1 Zr2 39.49(5) 2_665 .
O5 Zr1 Zr2 156.63(5) 2_665 .
O5 Zr1 Zr2 70.28(5) . .
Zr2 Zr1 Zr2 89.798(12) 2_665 .
O1 Zr1 Zr2 30.66(5) 2_665 3_565
O1 Zr1 Zr2 81.91(5) . 3_565
O3 Zr1 Zr2 90.41(6) 2_665 3_565
O3 Zr1 Zr2 172.06(5) . 3_565
O2 Zr1 Zr2 95.14(5) . 3_565
O2 Zr1 Zr2 38.39(5) 2_665 3_565
O5 Zr1 Zr2 98.87(5) 2_665 3_565
O5 Zr1 Zr2 115.85(5) . 3_565
Zr2 Zr1 Zr2 59.334(5) 2_665 3_565
Zr2 Zr1 Zr2 59.333(5) . 3_565
O1 Zr1 Zr2 81.91(5) 2_665 4_655
O1 Zr1 Zr2 30.66(5) . 4_655
O3 Zr1 Zr2 172.06(5) 2_665 4_655
O3 Zr1 Zr2 90.41(6) . 4_655
O2 Zr1 Zr2 38.39(5) . 4_655
O2 Zr1 Zr2 95.14(5) 2_665 4_655
O5 Zr1 Zr2 115.85(5) 2_665 4_655
O5 Zr1 Zr2 98.87(5) . 4_655
Zr2 Zr1 Zr2 59.334(5) 2_665 4_655
Zr2 Zr1 Zr2 59.334(5) . 4_655
Zr2 Zr1 Zr2 87.886(11) 3_565 4_655
O1 Zr2 O1 93.97(11) 3_565 .
O1 Zr2 O6 145.82(8) 3_565 .
O1 Zr2 O6 85.32(8) . .
O1 Zr2 O8 82.63(7) 3_565 .
O1 Zr2 O8 143.53(8) . .
O6 Zr2 O8 78.14(9) . .
O1 Zr2 O9 90.28(8) 3_565 .
O1 Zr2 O9 143.66(8) . .
O6 Zr2 O9 110.27(7) . .
O8 Zr2 O9 72.81(9) . .
O1 Zr2 O7 140.83(8) 3_565 .
O1 Zr2 O7 82.00(7) . .
O6 Zr2 O7 73.00(9) . .
O8 Zr2 O7 122.48(5) . .
O9 Zr2 O7 72.34(9) . .
O1 Zr2 O2 71.92(7) 3_565 2_665
O1 Zr2 O2 71.49(7) . 2_665
O6 Zr2 O2 75.53(8) . 2_665
O8 Zr2 O2 72.97(7) . 2_665
O9 Zr2 O2 143.06(7) . 2_665
O7 Zr2 O2 140.09(8) . 2_665
O1 Zr2 O2 68.76(7) 3_565 3_565
O1 Zr2 O2 71.67(7) . 3_565
O6 Zr2 O2 141.11(7) . 3_565
O8 Zr2 O2 137.46(8) . 3_565
O9 Zr2 O2 76.42(8) . 3_565
O7 Zr2 O2 73.07(7) . 3_565
O2 Zr2 O2 122.85(9) 2_665 3_565
O1 Zr2 Zr2 32.03(5) 3_565 3_565
O1 Zr2 Zr2 84.03(5) . 3_565
O6 Zr2 Zr2 114.46(6) . 3_565
O8 Zr2 Zr2 73.95(4) . 3_565
O9 Zr2 Zr2 115.68(6) . 3_565
O7 Zr2 Zr2 163.56(4) . 3_565
O2 Zr2 Zr2 39.95(5) 2_665 3_565
O2 Zr2 Zr2 94.32(5) 3_565 3_565
O1 Zr2 Zr2 82.57(5) 3_565 4_655
O1 Zr2 Zr2 31.90(5) . 4_655
O6 Zr2 Zr2 111.29(6) . 4_655
O8 Zr2 Zr2 163.79(4) . 4_655
O9 Zr2 Zr2 113.84(6) . 4_655
O7 Zr2 Zr2 73.59(4) . 4_655
O2 Zr2 Zr2 96.09(5) 2_665 4_655
O2 Zr2 Zr2 39.83(5) 3_565 4_655
Zr2 Zr2 Zr2 89.966(1) 3_565 4_655
O1 Zr2 Zr1 84.61(5) 3_565 .
O1 Zr2 Zr1 33.04(5) . .
O6 Zr2 Zr1 76.31(6) . .
O8 Zr2 Zr1 110.74(6) . .
O9 Zr2 Zr1 173.26(6) . .
O7 Zr2 Zr1 109.14(6) . .
O2 Zr2 Zr1 38.59(4) 2_665 .
O2 Zr2 Zr1 97.58(5) 3_565 .
Zr2 Zr2 Zr1 61.189(7) 3_565 .
Zr2 Zr2 Zr1 61.188(7) 4_655 .
O1 Zr2 Zr1 31.35(5) 3_565 3_565
O1 Zr2 Zr1 82.93(5) . 3_565
O6 Zr2 Zr1 167.29(6) . 3_565
O8 Zr2 Zr1 108.87(6) . 3_565
O9 Zr2 Zr1 82.21(6) . 3_565
O7 Zr2 Zr1 109.98(6) . 3_565
O2 Zr2 Zr1 96.06(5) 2_665 3_565
O2 Zr2 Zr1 37.42(4) 3_565 3_565
Zr2 Zr2 Zr1 59.477(7) 3_565 3_565
Zr2 Zr2 Zr1 59.477(7) 4_655 3_565
Zr1 Zr2 Zr1 91.157(9) . 3_565
C9 O7 Zr2 133.33(13) . .
C9 O8 Zr2 132.69(13) 3_565 .
C15 O9 Zr2 127.3(2) . .
Zr2 O1 Zr2 116.07(9) 4_655 .
Zr2 O1 Zr1 117.99(8) 4_655 .
Zr2 O1 Zr1 114.52(8) . .
O7 C9 O8 126.14(19) . 4_655
O7 C9 C10 116.10(18) . .
O8 C9 C10 117.76(18) 4_655 .
C5 O6 Zr2 128.49(19) . .
C12 C10 C11 123.8(2) . .
C12 C10 C9 119.4(2) . .
C11 C10 C9 116.8(2) . .
Zr1 O2 Zr2 101.92(7) . 2_665
Zr1 O2 Zr2 104.19(7) . 4_655
Zr2 O2 Zr2 100.21(8) 2_665 4_655
C5 O5 Zr1 134.47(18) . .
C1 O3 Zr1 133.14(17) . .
O5 C5 O6 126.0(3) . .
O5 C5 C6 116.2(3) . .
O6 C5 C6 117.8(3) . .
C7 C6 C8 125.1(3) . .
C7 C6 C5 118.2(3) . .
C8 C6 C5 116.7(3) . .

loop_
_geom_bond_atom_site_label_1
_geom_bond_atom_site_label_2
_geom_bond_distance
_geom_bond_site_symmetry_2
O4 C1 1.238(3) .
C1 O3 1.292(3) .
C1 C2 1.507(4) .
C2 C3 1.330(4) .
C2 C4 1.486(4) .
N1 C15 1.316(4) .
N1 C13 1.443(4) .
N1 C14 1.457(4) .
C15 O9 1.242(4) .
Zr1 O1 2.1001(18) 2_665
Zr1 O1 2.1001(18) .
Zr1 O3 2.1436(18) 2_665
Zr1 O3 2.1437(18) .
Zr1 O2 2.2341(18) .
Zr1 O2 2.2342(18) 2_665
Zr1 O5 2.2989(18) 2_665
Zr1 O5 2.2990(18) .
Zr1 Zr2 3.5045(4) 2_665
Zr1 Zr2 3.5045(4) .
Zr1 Zr2 3.5646(4) 3_565
Zr1 Zr2 3.5646(4) 4_655
Zr2 O1 2.0587(18) 3_565
Zr2 O1 2.0662(18) .
Zr2 O6 2.187(2) .
Zr2 O8 2.2372(14) .
Zr2 O9 2.238(2) .
Zr2 O7 2.2386(14) .
Zr2 O2 2.2776(19) 2_665
Zr2 O2 2.2834(18) 3_565
Zr2 Zr2 3.4993(3) 3_565
Zr2 Zr2 3.4993(3) 4_655
Zr2 Zr1 3.5646(4) 3_565
O7 C9 1.256(3) .
O8 C9 1.266(2) 3_565
O1 Zr2 2.0586(18) 4_655
C9 O8 1.266(2) 4_655
C9 C10 1.499(3) .
O6 C5 1.261(4) .
C10 C12 1.316(3) .
C10 C11 1.488(4) .
O2 Zr2 2.2776(19) 2_665
O2 Zr2 2.2833(18) 4_655
O5 C5 1.259(3) .
C7 C6 1.354(5) .
C5 C6 1.512(4) .
C8 C6 1.452(5) .
